data_4313737
loop_
_publ_author_name
'Berthold Hoge'
'Tobias Herrmann'
'Christoph Th\"osen'
'Ingo Pantenburg'

_publ_contact_author_address
;
        Institut f\"ur Anorganische Chemie
        Universit\"at zu K\"oln
        Greinstra\&se 6
        D-50939 K\"oln
        Germany
;
_publ_contact_author_email b.hoge@uni-koeln.de
_publ_contact_author_fax '+49 221 470 5196'
_publ_contact_author_name
;
        Dr. B. Hoge
;
_publ_contact_author_phone '+49 221 470 3911'
_publ_section_title
;
 Bis(trifluoromethyl)phosphane and Bis(pentafluorophenyl)phosphane and
 Their Pentacarbonyl Tungsten Complexes: Improved Synthesis and an
 Experimental and Density Functional Study
;
_journal_name_full 'Inorganic Chemistry'
_journal_page_first 3623
_journal_page_last 3632
_journal_paper_doi 10.1021/ic034166n
_journal_volume 42
_journal_year 2003
_chemical_formula_sum 'C7 H F6 O5 P W'
_chemical_formula_weight 493.90
_chemical_name_common '[W(CO)5PH(CF3)2]'
_chemical_name_systematic
;
 ?
;
_space_group_IT_number 2
_symmetry_cell_setting triclinic
_symmetry_space_group_name_Hall '-P 1'
_symmetry_space_group_name_H-M 'P -1'
_atom_sites_solution_hydrogens geom
_atom_sites_solution_primary direct
_atom_sites_solution_secondary difmap
_audit_creation_method SHELXL
_cell_angle_alpha 77.22(2)
_cell_angle_beta 89.87(2)
_cell_angle_gamma 67.98(2)
_cell_formula_units_Z 2
_cell_length_a 6.613(2)
_cell_length_b 7.084(2)
_cell_length_c 15.455(4)
_cell_measurement_temperature 260(2)
_cell_volume 652.0(3)
_computing_structure_refinement 'SHELXL-93 (Sheldrick, 1993)'
_diffrn_ambient_temperature 260(2)
_diffrn_radiation_monochromator graphite
_diffrn_radiation_source 'fine-focus sealed tube'
_diffrn_radiation_type MoK\a
_diffrn_radiation_wavelength 0.71073
_diffrn_reflns_av_R_equivalents 0.0550
_diffrn_reflns_av_sigmaI/netI 0.0944
_diffrn_reflns_limit_h_max 9
_diffrn_reflns_limit_h_min -9
_diffrn_reflns_limit_k_max 9
_diffrn_reflns_limit_k_min -8
_diffrn_reflns_limit_l_max 21
_diffrn_reflns_limit_l_min -21
_diffrn_reflns_number 7571
_diffrn_reflns_theta_max 29.58
_diffrn_reflns_theta_min 2.71
_exptl_absorpt_coefficient_mu 9.069
_exptl_absorpt_correction_T_max 0.4299
_exptl_absorpt_correction_T_min 0.1175
_exptl_absorpt_correction_type numerical
_exptl_crystal_density_diffrn 2.516
_exptl_crystal_F_000 452
_refine_diff_density_max 1.148
_refine_diff_density_min -2.183
_refine_diff_density_rms 0.160
_refine_ls_extinction_coef 0.0078(6)
_refine_ls_extinction_expression Fc^*^=kFc[1+0.001xFc^2^\l^3^/sin(2\q)]^-1/4^
_refine_ls_extinction_method SHELXL
_refine_ls_goodness_of_fit_all 0.799
_refine_ls_goodness_of_fit_obs 0.949
_refine_ls_matrix_type full
_refine_ls_number_parameters 186
_refine_ls_number_reflns 3491
_refine_ls_number_restraints 0
_refine_ls_restrained_S_all 0.800
_refine_ls_restrained_S_obs 0.949
_refine_ls_R_factor_all 0.0832
_refine_ls_R_factor_obs 0.0356
_refine_ls_shift/esd_max -0.002
_refine_ls_shift/esd_mean 0.000
_refine_ls_structure_factor_coef Fsqd
_refine_ls_weighting_details 'w=1/[\s^2^(Fo^2^)+(0.0344P)^2^] where P=(Fo^2^+2Fc^2^)/3'
_refine_ls_weighting_scheme calc
_refine_ls_wR_factor_all 0.0749
_refine_ls_wR_factor_obs 0.0653
_reflns_number_observed 1965
_reflns_number_total 3492
_reflns_observed_criterion >2sigma(I)
_cod_data_source_file ic034166nsi20030214_121107.cif
_cod_data_source_block WPHCF3
_cod_depositor_comments
;
The following automatic conversions were performed:

'_refine_ls_weighting_scheme' value 'calc
w=1/[\s^2^(Fo^2^)+(0.0344P)^2^] where P=(Fo^2^+2Fc^2^)/3' was changed
to 'calc'. New tag '_refine_ls_weighting_details' was created. The
value of the new tag was set to 'w=1/[\s^2^(Fo^2^)+(0.0344P)^2^]
where P=(Fo^2^+2Fc^2^)/3'.

Automatic conversion script
Id: cif_fix_values 3143 2015-03-26 13:38:13Z robertas 
;
_cod_original_cell_volume 651.9(3)
_cod_database_code 4313737

loop_
_symmetry_equiv_pos_as_xyz
'x, y, z'
'-x, -y, -z'

loop_
_atom_site_aniso_label
_atom_site_aniso_U_11
_atom_site_aniso_U_22
_atom_site_aniso_U_33
_atom_site_aniso_U_23
_atom_site_aniso_U_13
_atom_site_aniso_U_12
W1 0.0457(2) 0.0505(2) 0.0579(2) -0.01512(13) 0.00039(11) -0.02288(14)
C11 0.055(5) 0.057(6) 0.087(7) -0.022(5) 0.005(5) -0.022(5)
O11 0.069(4) 0.066(5) 0.132(7) -0.012(5) -0.014(4) -0.008(4)
C12 0.067(5) 0.066(5) 0.058(5) -0.028(4) 0.013(4) -0.037(5)
O12 0.100(5) 0.103(5) 0.094(5) -0.039(4) 0.017(4) -0.070(4)
C13 0.053(4) 0.064(6) 0.084(6) -0.012(5) -0.007(4) -0.027(5)
O13 0.077(4) 0.103(5) 0.124(6) -0.025(4) -0.004(4) -0.060(4)
C14 0.076(6) 0.079(6) 0.074(6) -0.028(5) 0.023(5) -0.047(5)
O14 0.109(5) 0.113(6) 0.088(5) -0.033(5) 0.036(4) -0.060(5)
C15 0.071(5) 0.074(6) 0.058(5) -0.010(5) -0.004(4) -0.044(5)
O15 0.096(5) 0.074(5) 0.090(5) 0.006(4) -0.029(4) -0.035(4)
P1 0.0476(11) 0.0497(12) 0.0650(14) -0.0203(11) -0.0061(10) -0.0107(10)
C1 0.099(8) 0.110(9) 0.081(7) -0.047(7) 0.034(6) -0.054(8)
F11 0.136(5) 0.145(6) 0.116(5) -0.049(4) 0.039(4) -0.104(5)
F12 0.146(6) 0.094(5) 0.097(5) 0.009(4) 0.003(4) -0.047(5)
F13 0.214(8) 0.165(7) 0.106(5) -0.077(5) 0.090(6) -0.104(7)
C2 0.105(8) 0.099(8) 0.084(7) -0.050(7) 0.014(6) -0.054(8)
F21 0.087(4) 0.151(6) 0.124(5) -0.042(5) -0.035(4) -0.045(5)
F22 0.205(8) 0.104(5) 0.148(6) -0.059(5) 0.014(6) -0.099(6)
F23 0.180(7) 0.222(9) 0.124(6) -0.120(6) 0.052(5) -0.122(7)

loop_
_atom_site_label
_atom_site_type_symbol
_atom_site_fract_x
_atom_site_fract_y
_atom_site_fract_z
_atom_site_U_iso_or_equiv
_atom_site_thermal_displace_type
_atom_site_occupancy
_atom_site_calc_flag
_atom_site_refinement_flags
_atom_site_disorder_group
W1 W 0.87497(5) 0.77453(5) 0.67302(2) 0.04968(13) Uani 1 d . .
C11 C 1.1090(14) 0.5126(15) 0.7476(6) 0.065(2) Uani 1 d . .
O11 O 1.2415(11) 0.3656(12) 0.7912(6) 0.096(2) Uani 1 d . .
C12 C 0.6866(13) 0.6066(13) 0.6618(5) 0.058(2) Uani 1 d . .
O12 O 0.5850(11) 0.5112(11) 0.6551(4) 0.087(2) Uani 1 d . .
C13 C 1.0718(13) 0.9329(14) 0.6808(6) 0.067(2) Uani 1 d . .
O13 O 1.1860(10) 1.0179(11) 0.6835(5) 0.094(2) Uani 1 d . .
C14 C 1.0117(15) 0.7076(15) 0.5624(7) 0.070(2) Uani 1 d . .
O14 O 1.0912(12) 0.6730(12) 0.4986(5) 0.096(2) Uani 1 d . .
C15 C 0.6366(15) 1.0366(15) 0.5978(6) 0.064(2) Uani 1 d . .
O15 O 0.5036(12) 1.1816(11) 0.5543(5) 0.090(2) Uani 1 d . .
P1 P 0.7085(3) 0.8625(3) 0.80610(15) 0.0554(5) Uani 1 d . .
H1 H 0.4976(132) 0.9969(132) 0.8026(54) 0.084(25) Uiso 1 d . .
C1 C 0.6615(20) 0.6531(21) 0.8920(8) 0.088(3) Uani 1 d . .
F11 F 0.5326(11) 0.5836(11) 0.8538(4) 0.114(2) Uani 1 d . .
F12 F 0.8450(14) 0.4933(11) 0.9199(4) 0.118(2) Uani 1 d . .
F13 F 0.5664(15) 0.7143(13) 0.9604(5) 0.145(3) Uani 1 d . .
C2 C 0.8564(19) 0.9555(19) 0.8793(7) 0.087(3) Uani 1 d . .
F21 F 1.0553(10) 0.8192(12) 0.9054(5) 0.119(2) Uani 1 d . .
F22 F 0.8683(14) 1.1313(11) 0.8346(5) 0.135(3) Uani 1 d . .
F23 F 0.7571(14) 0.9992(15) 0.9504(5) 0.149(3) Uani 1 d . .

loop_
_atom_type_symbol
_atom_type_description
_atom_type_scat_dispersion_real
_atom_type_scat_dispersion_imag
_atom_type_scat_source
C C 0.0033 0.0016 'International Tables Vol C Tables 4.2.6.8 and 6.1.1.4'
H H 0.0000 0.0000 'International Tables Vol C Tables 4.2.6.8 and 6.1.1.4'
O O 0.0106 0.0060 'International Tables Vol C Tables 4.2.6.8 and 6.1.1.4'
F F 0.0171 0.0103 'International Tables Vol C Tables 4.2.6.8 and 6.1.1.4'
P P 0.1023 0.0942 'International Tables Vol C Tables 4.2.6.8 and 6.1.1.4'
W W -0.8490 6.8722 'International Tables Vol C Tables 4.2.6.8 and 6.1.1.4'

loop_
_geom_angle_atom_site_label_1
_geom_angle_atom_site_label_2
_geom_angle_atom_site_label_3
_geom_angle
_geom_angle_site_symmetry_1
_geom_angle_site_symmetry_3
_geom_angle_publ_flag
C14 W1 C11 90.2(4) . . ?
C14 W1 C13 87.9(3) . . ?
C11 W1 C13 89.2(3) . . ?
C14 W1 C15 89.8(4) . . ?
C11 W1 C15 179.3(3) . . ?
C13 W1 C15 91.5(3) . . ?
C14 W1 C12 89.7(3) . . ?
C11 W1 C12 89.7(3) . . ?
C13 W1 C12 177.3(4) . . ?
C15 W1 C12 89.6(3) . . ?
C14 W1 P1 178.9(3) . . ?
C11 W1 P1 90.5(3) . . ?
C13 W1 P1 91.3(3) . . ?
C15 W1 P1 89.4(3) . . ?
C12 W1 P1 91.1(2) . . ?
O11 C11 W1 178.7(8) . . ?
O12 C12 W1 178.9(7) . . ?
O13 C13 W1 177.9(8) . . ?
O14 C14 W1 178.6(7) . . ?
O15 C15 W1 178.7(8) . . ?
C2 P1 C1 99.4(5) . . ?
C2 P1 W1 117.3(3) . . ?
C1 P1 W1 118.8(3) . . ?
C2 P1 H1 103.0(34) . . ?
C1 P1 H1 92.1(32) . . ?
W1 P1 H1 121.5(35) . . ?
F13 C1 F12 109.1(11) . . ?
F13 C1 F11 106.7(8) . . ?
F12 C1 F11 106.7(9) . . ?
F13 C1 P1 115.0(8) . . ?
F12 C1 P1 110.6(6) . . ?
F11 C1 P1 108.4(8) . . ?
F21 C2 F22 108.2(9) . . ?
F21 C2 F23 108.1(10) . . ?
F22 C2 F23 105.6(9) . . ?
F21 C2 P1 111.6(7) . . ?
F22 C2 P1 109.1(8) . . ?
F23 C2 P1 113.9(7) . . ?

loop_
_geom_bond_atom_site_label_1
_geom_bond_atom_site_label_2
_geom_bond_distance
_geom_bond_site_symmetry_2
_geom_bond_publ_flag
W1 C14 1.998(10) . ?
W1 C11 2.018(10) . ?
W1 C13 2.030(7) . ?
W1 C15 2.035(10) . ?
W1 C12 2.049(7) . ?
W1 P1 2.423(2) . ?
C11 O11 1.147(10) . ?
C12 O12 1.136(7) . ?
C13 O13 1.134(8) . ?
C14 O14 1.148(10) . ?
C15 O15 1.140(10) . ?
P1 C2 1.868(9) . ?
P1 C1 1.879(11) . ?
P1 H1 1.35(8) . ?
C1 F13 1.302(11) . ?
C1 F12 1.303(13) . ?
C1 F11 1.328(11) . ?
C2 F21 1.305(13) . ?
C2 F22 1.314(12) . ?
C2 F23 1.314(11) . ?

loop_
_geom_torsion_atom_site_label_1
_geom_torsion_atom_site_label_2
_geom_torsion_atom_site_label_3
_geom_torsion_atom_site_label_4
_geom_torsion
_geom_torsion_site_symmetry_1
_geom_torsion_site_symmetry_2
_geom_torsion_site_symmetry_3
_geom_torsion_site_symmetry_4
_geom_torsion_publ_flag
C14 W1 C11 O11 152.2(291) . . . . ?
C13 W1 C11 O11 64.3(291) . . . . ?
C15 W1 C11 O11 -115.0(357) . . . . ?
C12 W1 C11 O11 -118.1(291) . . . . ?
P1 W1 C11 O11 -27.0(291) . . . . ?
C14 W1 C12 O12 37.1(330) . . . . ?
C11 W1 C12 O12 -53.2(331) . . . . ?
C13 W1 C12 O12 13.0(383) . . . . ?
C15 W1 C12 O12 126.9(330) . . . . ?
P1 W1 C12 O12 -143.7(330) . . . . ?
C14 W1 C13 O13 -22.1(192) . . . . ?
C11 W1 C13 O13 68.1(192) . . . . ?
C15 W1 C13 O13 -111.9(192) . . . . ?
C12 W1 C13 O13 2.0(251) . . . . ?
P1 W1 C13 O13 158.6(192) . . . . ?
C11 W1 C14 O14 -116.8(359) . . . . ?
C13 W1 C14 O14 -27.6(358) . . . . ?
C15 W1 C14 O14 63.9(358) . . . . ?
C12 W1 C14 O14 153.5(359) . . . . ?
P1 W1 C14 O14 17.6(483) . . . . ?
C14 W1 C15 O15 28.8(261) . . . . ?
C11 W1 C15 O15 -64.0(484) . . . . ?
C13 W1 C15 O15 116.7(261) . . . . ?
C12 W1 C15 O15 -60.9(261) . . . . ?
P1 W1 C15 O15 -152.0(261) . . . . ?
C14 W1 P1 C2 -62.2(138) . . . . ?
C11 W1 P1 C2 72.2(5) . . . . ?
C13 W1 P1 C2 -17.0(5) . . . . ?
C15 W1 P1 C2 -108.5(5) . . . . ?
C12 W1 P1 C2 162.0(5) . . . . ?
C14 W1 P1 C1 178.3(1000) . . . . ?
C11 W1 P1 C1 -47.3(5) . . . . ?
C13 W1 P1 C1 -136.5(5) . . . . ?
C15 W1 P1 C1 132.0(5) . . . . ?
C12 W1 P1 C1 42.4(5) . . . . ?
C2 P1 C1 F13 53.3(10) . . . . ?
W1 P1 C1 F13 -178.3(7) . . . . ?
C2 P1 C1 F12 -70.8(8) . . . . ?
W1 P1 C1 F12 57.6(8) . . . . ?
C2 P1 C1 F11 172.6(8) . . . . ?
W1 P1 C1 F11 -59.1(9) . . . . ?
C1 P1 C2 F21 72.5(9) . . . . ?
W1 P1 C2 F21 -56.9(9) . . . . ?
C1 P1 C2 F22 -168.0(8) . . . . ?
W1 P1 C2 F22 62.6(9) . . . . ?
C1 P1 C2 F23 -50.3(10) . . . . ?
W1 P1 C2 F23 -179.7(8) . . . . ?
